data_9010412
loop_
_publ_author_name
'Holl, C. M.'
'Smyth, J. R.'
'Jacobsen, S. D.'
'Frost, D. J.'

_publ_section_title
;Effects of hydration on the structure and compressibility of wadsleyite,
 beta-(Mg2SiO4) Locality: synthetic Sample: SS0402, 1.18 wt% H2O
;
_journal_name_full 'American Mineralogist'
_journal_page_first 598
_journal_page_last 607
_journal_paper_doi 10.2138/am.2008.2620
_journal_volume 93
_journal_year 2008
_chemical_compound_source Synthetic
_chemical_formula_sum 'H2 Mg1.89 O4.092 Si'
_chemical_name_mineral Wadsleyite
_space_group_IT_number 74
_symmetry_space_group_name_Hall '-I 2b 2'
_symmetry_space_group_name_H-M 'I m m a'
_cell_angle_alpha 90
_cell_angle_beta 90.013
_cell_angle_gamma 90
_cell_formula_units_Z 8
_cell_length_a 5.6862
_cell_length_b 11.5023
_cell_length_c 8.2526
_cell_volume 539.756
_database_code_amcsd 0004544
_exptl_crystal_density_diffrn 3.483
_cod_original_sg_symbol_H-M 'I 1 m m a 1'
_cod_original_formula_sum 'Mg1.89 O4.092 Si H2'
_cod_database_code 9010412

loop_
_space_group_symop_operation_xyz
x,y,z
1/2+x,1/2+y,1/2+z
x,1/2-y,z
1/2+x,-y,1/2+z
-x,1/2+y,-z
1/2-x,+y,1/2-z
-x,y,z
1/2-x,1/2+y,1/2+z
x,-y,-z
1/2+x,1/2-y,1/2-z
x,1/2+y,-z
1/2+x,+y,1/2-z
-x,1/2-y,z
1/2-x,-y,1/2+z
-x,-y,-z
1/2-x,1/2-y,1/2-z

loop_
_atom_site_aniso_label
_atom_site_aniso_U_11
_atom_site_aniso_U_22
_atom_site_aniso_U_33
_atom_site_aniso_U_12
_atom_site_aniso_U_13
_atom_site_aniso_U_23
MgM1 0.00800 0.01460 0.01160 0.00000 0.00000 0.00130
MgM2 0.00660 0.00730 0.00790 0.00000 0.00000 0.00000
MgM3 0.01100 0.00760 0.00870 0.00000 -0.00070 0.00000
WatM3 0.01100 0.00760 0.00870 0.00000 -0.00070 0.00000
Si 0.00680 0.00620 0.00665 0.00000 0.00000 -0.00010
O1 0.00990 0.00990 0.00860 0.00000 0.00000 0.00000
O2 0.00740 0.00610 0.00760 0.00000 0.00000 0.00000
O3 0.00810 0.00710 0.00830 0.00000 0.00000 0.00000
O4 0.00790 0.00770 0.00744 0.00030 0.00110 0.00020

loop_
_atom_site_label
_atom_site_fract_x
_atom_site_fract_y
_atom_site_fract_z
_atom_site_occupancy
_atom_site_U_iso_or_equiv
_atom_site_type_symbol
_atom_site_attached_hydrogens
MgM1 0.00000 0.00000 0.00000 1.00000 0.01220 Mg 0
MgM2 0.00000 0.25000 0.97034 1.00000 0.00980 Mg 0
MgM3 0.25000 0.12426 0.25000 0.89000 0.00750 Mg 0
WatM3 0.25000 0.12426 0.25000 0.09160 0.00750 O 2
Si 0.00000 0.12059 0.61601 1.00000 0.00690 Si 0
O1 0.00000 0.25000 0.22140 1.00000 0.00610 O 0
O2 0.00000 0.25000 0.71600 1.00000 0.00920 O 0
O3 0.00000 0.98816 0.25591 1.00000 0.00960 O 0
O4 0.26118 0.12338 0.99381 1.00000 0.00670 O 0

loop_
_cod_changelog_entry_id
_cod_changelog_entry_author
_cod_changelog_entry_date
_cod_changelog_entry_text
1
;cod-tools version 3.8.0
Id: cif_guess_AMCSD_atom_types 9581 2023-05-17 12:35:41Z saulius
;
2023-05-23T09:20:17+03:00
;Derived atom types and hydrogen counts
from atom names that follow the AMCSD naming convention
(Wat == water, O-H == hydroxyl).
;

loop_
_cod_related_entry_id
_cod_related_entry_database
_cod_related_entry_code
1 AMCSD 0004544
